data_4331720
loop_
_publ_author_name
'Thomas, Simon'
'Tiekink, Edward R. T.'
'Young, Charles G.'

_publ_section_title
;
 \p-Acid/\p-Base Carbonyloxo, Carbonylsulfido, and Mixed-Valence Complexes
 of Tungsten
;
_journal_issue 1
_journal_name_full 'Inorganic Chemistry'
_journal_page_first 352
_journal_page_last 361
_journal_paper_doi 10.1021/ic051456q
_journal_volume 45
_journal_year 2006
_chemical_formula_sum 'C31.5 H45 B2 Cl I2 N12 O3 W2'
_chemical_formula_weight 1318.36
_space_group_IT_number 2
_symmetry_cell_setting triclinic
_symmetry_Int_Tables_number 2
_symmetry_space_group_name_Hall '-P 1'
_symmetry_space_group_name_H-M 'P -1'
_atom_sites_solution_hydrogens geom
_atom_sites_solution_primary direct
_atom_sites_solution_secondary difmap
_cell_angle_alpha 93.97(1)
_cell_angle_beta 97.55(1)
_cell_angle_gamma 97.30(1)
_cell_formula_units_Z 2
_cell_length_a 13.348(1)
_cell_length_b 13.962(2)
_cell_length_c 12.275(2)
_cell_measurement_reflns_used 25
_cell_measurement_temperature 293
_cell_measurement_theta_max 18.0
_cell_measurement_theta_min 14.7
_cell_volume 2240.8(5)
_computing_cell_refinement 'MSC/AFC Diffractometer Control'
_computing_data_collection 'MSC/AFC Diffractometer Control'
_computing_data_reduction 'teXsan for Windows (MSC, 1997)'
_computing_publication_material 'teXsan for Windows (MSC, 1997)'
_computing_structure_refinement 'SHELXL-97 (Sheldrick, 1997)'
_computing_structure_solution
;
'SIR92 (Burla, 1989)'
;
_diffrn_ambient_temperature 293
_diffrn_measured_fraction_theta_full 0.856
_diffrn_measured_fraction_theta_max 0.856
_diffrn_measurement_device 'Rigaku AFC6R'
_diffrn_measurement_method \w-2\q
_diffrn_orient_matrix_UB_11 0.07579
_diffrn_orient_matrix_UB_12 0.01472
_diffrn_orient_matrix_UB_13 0.00436
_diffrn_orient_matrix_UB_21 0.00700
_diffrn_orient_matrix_UB_22 0.00316
_diffrn_orient_matrix_UB_23 0.08233
_diffrn_orient_matrix_UB_31 0.00530
_diffrn_orient_matrix_UB_32 -0.07090
_diffrn_orient_matrix_UB_33 -0.00279
_diffrn_radiation_detector 'scintillation counter'
_diffrn_radiation_monochromator graphite
_diffrn_radiation_source 'Rigaku rotating anode'
_diffrn_radiation_type 'Mo K\a'
_diffrn_radiation_wavelength 0.71069
_diffrn_reflns_av_R_equivalents 0.071
_diffrn_reflns_av_sigmaI/netI 0.093
_diffrn_reflns_limit_h_max 11
_diffrn_reflns_limit_h_min 0
_diffrn_reflns_limit_k_max 16
_diffrn_reflns_limit_k_min -16
_diffrn_reflns_limit_l_max 14
_diffrn_reflns_limit_l_min -14
_diffrn_reflns_number 7200
_diffrn_reflns_reduction_process 'Lp corrections applied'
_diffrn_reflns_theta_full 25.1
_diffrn_reflns_theta_max 25.1
_diffrn_reflns_theta_min 3.0
_diffrn_standards_decay_% -1.8
_diffrn_standards_interval_count 400
_diffrn_standards_number 3
_exptl_absorpt_coefficient_mu 6.618
_exptl_absorpt_correction_T_max 1
_exptl_absorpt_correction_T_min 0.500
_exptl_absorpt_correction_type
;
\DF (DIFABS; Walker & Stuart, 1983)
;
_exptl_crystal_colour green
_exptl_crystal_density_diffrn 1.954
_exptl_crystal_density_meas ?
_exptl_crystal_description block
_exptl_crystal_F_000 1246
_exptl_crystal_size_max 0.31
_exptl_crystal_size_mid 0.18
_exptl_crystal_size_min 0.07
_refine_diff_density_max 1.90
_refine_diff_density_min -1.60
_refine_diff_density_rms 0.222
_refine_ls_extinction_method none
_refine_ls_goodness_of_fit_ref 1.05
_refine_ls_hydrogen_treatment constr
_refine_ls_matrix_type full
_refine_ls_number_parameters 493
_refine_ls_number_reflns 6831
_refine_ls_number_restraints 2
_refine_ls_restrained_S_all 1.05
_refine_ls_R_factor_all 0.120
_refine_ls_R_factor_gt 0.053
_refine_ls_shift/su_max <0.001
_refine_ls_shift/su_mean 0.000
_refine_ls_structure_factor_coef Fsqd
_refine_ls_weighting_details 'calc w=1/[\s^2^(Fo^2^)+(0.0933P)^2^+3.2449P] where P=(Fo^2^+2Fc^2^)/3'
_refine_ls_weighting_scheme calc
_refine_ls_wR_factor_gt 0.142
_refine_ls_wR_factor_ref 0.167
_reflns_number_gt 4331
_reflns_number_total 6831
_reflns_threshold_expression I>2\s(I)
_cod_data_source_file ic051456qsup3.cif
_cod_data_source_block '[Tp*WI(CO)(mu-O)WOITp*]0.5CH2Cl2'
_cod_depositor_comments
;
The following automatic conversions were performed:

'_exptl_crystal_density_meas' value 'not measured' was changed to '?'
- the value is perceived as not measured.

Automatic conversion script
Id: cif_fix_values 3008 2015-01-20 13:52:24Z robertas 
;
_cod_original_sg_symbol_H-M 'P -1       '
_cod_original_formula_sum 'C31.50 H45 B2 Cl I2 N12 O3 W2 '
_cod_database_code 4331720

loop_
_symmetry_equiv_pos_as_xyz
'   +x,   +y,   +z'
'   -x,   -y,   -z'

loop_
_atom_site_label
_atom_site_type_symbol
_atom_site_fract_x
_atom_site_fract_y
_atom_site_fract_z
_atom_site_U_iso_or_equiv
_atom_site_adp_type
_atom_site_occupancy
_atom_site_symmetry_multiplicity
_atom_site_calc_flag
_atom_site_refinement_flags
W1 W 0.11296(5) 0.29402(5) 0.20668(5) 0.0418(2) Uani 1 1 d .
W2 W 0.35516(5) 0.21397(5) 0.12742(5) 0.0399(2) Uani 1 1 d .
I1 I 0.08608(11) 0.16532(10) 0.36469(11) 0.0680(4) Uani 1 1 d .
I2 I 0.52119(9) 0.31467(9) 0.26431(9) 0.0569(3) Uani 1 1 d .
O1 O 0.2391(8) 0.2551(7) 0.1756(8) 0.045(3) Uani 1 1 d .
O2 O 0.0262(8) 0.2247(8) 0.1069(8) 0.056(3) Uani 1 1 d .
O3 O 0.3565(13) 0.0534(11) 0.2847(13) 0.096(5) Uani 1 1 d .
N11 N -0.0041(10) 0.3721(9) 0.2657(10) 0.042(3) Uani 1 1 d .
N12 N 0.0189(11) 0.4691(10) 0.3016(10) 0.050(4) Uani 1 1 d .
N21 N 0.1251(10) 0.4157(11) 0.1120(11) 0.049(3) Uani 1 1 d .
N22 N 0.1272(9) 0.5089(10) 0.1541(10) 0.047(3) Uani 1 1 d .
N31 N 0.2149(9) 0.3972(9) 0.3451(10) 0.041(3) Uani 1 1 d .
N32 N 0.2078(9) 0.4924(10) 0.3469(9) 0.043(3) Uani 1 1 d .
N41 N 0.4702(10) 0.1585(9) 0.0365(11) 0.046(3) Uani 1 1 d .
N42 N 0.4676(11) 0.1782(10) -0.0736(12) 0.053(4) Uani 1 1 d .
N51 N 0.2610(10) 0.1284(10) -0.0108(11) 0.051(4) Uani 1 1 d .
N52 N 0.2755(10) 0.1469(9) -0.1170(10) 0.048(3) Uani 1 1 d .
N61 N 0.3700(9) 0.3372(9) 0.0199(9) 0.038(3) Uani 1 1 d .
N62 N 0.3665(9) 0.3170(9) -0.0915(9) 0.040(3) Uani 1 1 d .
C3 C 0.3540(12) 0.1101(12) 0.2231(14) 0.047(4) Uani 1 1 d .
C11 C -0.1568(14) 0.2449(14) 0.2478(18) 0.073(6) Uani 1 1 d .
H11A H -0.1398 0.2234 0.1774 0.110 Uiso 1 1 calc R
H11B H -0.2290 0.2467 0.2419 0.110 Uiso 1 1 calc R
H11C H -0.1374 0.2010 0.3011 0.110 Uiso 1 1 calc R
C12 C -0.1017(13) 0.3430(12) 0.2835(13) 0.045(4) Uani 1 1 d .
C13 C -0.1371(14) 0.4220(13) 0.3300(14) 0.056(5) Uani 1 1 d .
H13 H -0.2025 0.4225 0.3483 0.067 Uiso 1 1 calc R
C14 C -0.0609(14) 0.5014(13) 0.3456(13) 0.053(4) Uani 1 1 d .
C15 C -0.0633(15) 0.6016(13) 0.3963(15) 0.065(5) Uani 1 1 d .
H15A H -0.0541 0.6473 0.3423 0.098 Uiso 1 1 calc R
H15B H -0.0096 0.6169 0.4575 0.098 Uiso 1 1 calc R
H15C H -0.1280 0.6049 0.4217 0.098 Uiso 1 1 calc R
C21 C 0.1239(13) 0.3333(15) -0.0765(13) 0.066(6) Uani 1 1 d .
H21A H 0.1591 0.2858 -0.0406 0.100 Uiso 1 1 calc R
H21B H 0.1559 0.3518 -0.1389 0.100 Uiso 1 1 calc R
H21C H 0.0540 0.3065 -0.1008 0.100 Uiso 1 1 calc R
C22 C 0.1278(11) 0.4179(13) 0.0004(13) 0.048(4) Uani 1 1 d .
C23 C 0.1324(12) 0.5147(15) -0.0216(16) 0.062(5) Uani 1 1 d .
H23 H 0.1343 0.5370 -0.0911 0.074 Uiso 1 1 calc R
C24 C 0.1338(11) 0.5711(14) 0.0709(15) 0.054(5) Uani 1 1 d .
C25 C 0.1507(14) 0.6756(14) 0.0921(17) 0.073(6) Uani 1 1 d .
H25A H 0.1224 0.7044 0.0284 0.110 Uiso 1 1 calc R
H25B H 0.2227 0.6975 0.1080 0.110 Uiso 1 1 calc R
H25C H 0.1183 0.6942 0.1542 0.110 Uiso 1 1 calc R
C31 C 0.3303(14) 0.2990(12) 0.4522(14) 0.059(5) Uani 1 1 d .
H31A H 0.2929 0.2749 0.5086 0.088 Uiso 1 1 calc R
H31B H 0.4019 0.3096 0.4797 0.088 Uiso 1 1 calc R
H31C H 0.3178 0.2526 0.3889 0.088 Uiso 1 1 calc R
C32 C 0.2970(12) 0.3909(10) 0.4209(12) 0.042(4) Uani 1 1 d .
C33 C 0.3422(13) 0.4798(14) 0.4650(15) 0.059(5) Uani 1 1 d .
H33 H 0.4009 0.4939 0.5165 0.071 Uiso 1 1 calc R
C34 C 0.2846(12) 0.5452(13) 0.4189(12) 0.048(4) Uani 1 1 d .
C35 C 0.2978(15) 0.6539(13) 0.4365(16) 0.070(5) Uani 1 1 d .
H35A H 0.2997 0.6808 0.3668 0.105 Uiso 1 1 calc R
H35B H 0.3605 0.6765 0.4843 0.105 Uiso 1 1 calc R
H35C H 0.2417 0.6738 0.4696 0.105 Uiso 1 1 calc R
C41 C 0.5852(13) 0.0822(13) 0.1662(17) 0.068(5) Uani 1 1 d .
H41A H 0.5957 0.1341 0.2238 0.102 Uiso 1 1 calc R
H41B H 0.6476 0.0552 0.1634 0.102 Uiso 1 1 calc R
H41C H 0.5330 0.0329 0.1808 0.102 Uiso 1 1 calc R
C42 C 0.5536(15) 0.1198(12) 0.0595(17) 0.060(5) Uani 1 1 d .
C43 C 0.6094(16) 0.1185(14) -0.028(2) 0.072(6) Uani 1 1 d .
H43 H 0.6728 0.0976 -0.0290 0.087 Uiso 1 1 calc R
C44 C 0.5518(15) 0.1543(13) -0.1140(17) 0.062(5) Uani 1 1 d .
C45 C 0.5718(17) 0.1714(19) -0.2253(18) 0.100(8) Uani 1 1 d .
H45A H 0.5802 0.2398 -0.2330 0.150 Uiso 1 1 calc R
H45B H 0.5155 0.1399 -0.2777 0.150 Uiso 1 1 calc R
H45C H 0.6329 0.1458 -0.2387 0.150 Uiso 1 1 calc R
C51 C 0.1421(13) 0.0164(13) 0.0774(14) 0.061(5) Uani 1 1 d .
H51A H 0.1974 -0.0032 0.1250 0.091 Uiso 1 1 calc R
H51B H 0.0916 -0.0389 0.0529 0.091 Uiso 1 1 calc R
H51C H 0.1119 0.0644 0.1169 0.091 Uiso 1 1 calc R
C52 C 0.1802(13) 0.0568(13) -0.0172(16) 0.058(5) Uani 1 1 d .
C53 C 0.1442(14) 0.0340(15) -0.1287(15) 0.070(6) Uani 1 1 d .
H53 H 0.0883 -0.0112 -0.1584 0.084 Uiso 1 1 calc R
C54 C 0.2045(14) 0.0892(15) -0.1858(14) 0.064(5) Uani 1 1 d .
C55 C 0.2012(17) 0.091(2) -0.3062(16) 0.118(11) Uani 1 1 d .
H55A H 0.1593 0.1379 -0.3321 0.177 Uiso 1 1 calc R
H55B H 0.1730 0.0279 -0.3417 0.177 Uiso 1 1 calc R
H55C H 0.2690 0.1076 -0.3233 0.177 Uiso 1 1 calc R
C61 C 0.3745(12) 0.4866(12) 0.1472(13) 0.051(4) Uani 1 1 d .
H61A H 0.3380 0.4454 0.1926 0.077 Uiso 1 1 calc R
H61B H 0.3426 0.5440 0.1382 0.077 Uiso 1 1 calc R
H61C H 0.4438 0.5044 0.1818 0.077 Uiso 1 1 calc R
C62 C 0.3730(11) 0.4331(12) 0.0355(12) 0.042(4) Uani 1 1 d .
C63 C 0.3710(12) 0.4734(12) -0.0634(13) 0.048(4) Uani 1 1 d .
H63 H 0.3718 0.5388 -0.0737 0.058 Uiso 1 1 calc R
C64 C 0.3677(11) 0.3994(12) -0.1449(13) 0.044(4) Uani 1 1 d .
C65 C 0.3618(14) 0.3982(14) -0.2672(13) 0.066(5) Uani 1 1 d .
H65A H 0.4002 0.3499 -0.2935 0.099 Uiso 1 1 calc R
H65B H 0.3897 0.4607 -0.2862 0.099 Uiso 1 1 calc R
H65C H 0.2919 0.3833 -0.3006 0.099 Uiso 1 1 calc R
B1 B 0.1197(14) 0.5279(15) 0.2740(16) 0.052(5) Uani 1 1 d .
H1 H 0.1197 0.5974 0.2922 0.062 Uiso 1 1 calc R
B2 B 0.3723(17) 0.2160(15) -0.1351(16) 0.060(6) Uani 1 1 d .
H2 H 0.3773 0.2145 -0.2142 0.072 Uiso 1 1 calc R
C100 C 0.8419(18) 0.120(4) 0.546(2) 0.116(18) Uiso 0.50 1 d PD
H10A H 0.8689 0.0631 0.5186 0.139 Uiso 0.50 1 calc PR
H10B H 0.8706 0.1729 0.5079 0.139 Uiso 0.50 1 calc PR
Cl1 Cl 0.7106(14) 0.0996(15) 0.4908(17) 0.168(7) Uiso 0.50 1 d PD
Cl2 Cl 0.9034(16) 0.1447(16) 0.6842(18) 0.178(8) Uiso 0.50 1 d PD

loop_
_atom_site_aniso_label
_atom_site_aniso_U_11
_atom_site_aniso_U_22
_atom_site_aniso_U_33
_atom_site_aniso_U_23
_atom_site_aniso_U_13
_atom_site_aniso_U_12
W1 0.0417(5) 0.0465(4) 0.0384(4) 0.0044(3) 0.0084(3) 0.0076(3)
W2 0.0403(5) 0.0394(4) 0.0398(4) 0.0009(3) 0.0065(3) 0.0057(3)
I1 0.0820(10) 0.0615(8) 0.0645(8) 0.0196(6) 0.0192(7) 0.0087(7)
I2 0.0557(8) 0.0543(7) 0.0550(7) 0.0016(5) -0.0096(5) 0.0054(5)
O1 0.053(7) 0.041(6) 0.048(6) 0.022(5) 0.009(5) 0.019(5)
O2 0.051(7) 0.066(8) 0.041(6) -0.005(6) -0.010(5) -0.006(6)
O3 0.128(13) 0.080(11) 0.095(11) 0.042(9) 0.032(10) 0.036(10)
N11 0.049(10) 0.030(7) 0.048(8) 0.006(6) 0.009(6) 0.001(6)
N12 0.057(10) 0.062(10) 0.038(7) 0.013(7) 0.013(6) 0.021(7)
N21 0.043(9) 0.065(10) 0.043(8) 0.014(7) 0.006(6) 0.015(7)
N22 0.042(9) 0.058(9) 0.043(7) 0.012(7) 0.007(6) 0.014(7)
N31 0.045(8) 0.043(8) 0.038(7) 0.003(6) 0.004(6) 0.014(6)
N32 0.046(9) 0.051(9) 0.031(7) 0.001(6) 0.000(6) 0.005(6)
N41 0.042(9) 0.037(8) 0.060(9) 0.001(6) 0.013(7) 0.005(6)
N42 0.045(10) 0.050(9) 0.065(9) -0.006(7) 0.026(7) 0.006(7)
N51 0.042(9) 0.060(9) 0.049(8) -0.015(7) 0.015(6) 0.002(7)
N52 0.059(9) 0.049(8) 0.035(7) -0.016(6) 0.021(6) -0.004(7)
N61 0.044(8) 0.044(8) 0.026(6) 0.000(5) 0.004(5) 0.006(6)
N62 0.048(8) 0.043(8) 0.030(6) -0.006(6) 0.011(5) 0.005(6)
C3 0.049(11) 0.042(10) 0.051(10) 0.003(8) 0.002(8) 0.019(8)
C11 0.054(13) 0.067(14) 0.095(15) -0.009(11) 0.001(11) 0.010(10)
C12 0.043(12) 0.044(10) 0.054(10) 0.005(8) 0.024(8) 0.013(8)
C13 0.047(12) 0.067(13) 0.056(11) 0.011(9) 0.014(8) 0.006(9)
C14 0.061(13) 0.062(12) 0.040(9) 0.017(8) 0.005(8) 0.024(10)
C15 0.082(14) 0.060(12) 0.060(11) -0.011(9) 0.020(10) 0.032(10)
C21 0.050(12) 0.107(17) 0.035(9) 0.003(10) -0.003(8) -0.004(10)
C22 0.026(10) 0.072(13) 0.043(9) 0.012(9) -0.001(7) 0.003(8)
C23 0.038(12) 0.092(16) 0.056(11) 0.023(11) 0.001(8) 0.013(10)
C24 0.018(10) 0.080(14) 0.069(12) 0.024(10) 0.006(8) 0.018(8)
C25 0.056(13) 0.071(14) 0.102(16) 0.061(12) 0.006(11) 0.023(10)
C31 0.075(13) 0.054(11) 0.049(10) 0.004(8) 0.003(9) 0.018(9)
C32 0.062(11) 0.027(8) 0.036(8) 0.005(6) -0.005(7) 0.011(7)
C33 0.039(11) 0.074(14) 0.063(11) 0.008(10) 0.001(8) 0.006(9)
C34 0.050(11) 0.061(11) 0.031(8) 0.013(8) 0.001(7) 0.003(8)
C35 0.077(14) 0.059(13) 0.067(12) 0.004(10) 0.001(10) -0.008(10)
C41 0.050(12) 0.048(11) 0.103(16) 0.000(11) -0.003(10) 0.017(9)
C42 0.052(14) 0.041(10) 0.091(15) 0.004(10) 0.021(11) 0.008(9)
C43 0.051(14) 0.063(13) 0.112(18) 0.013(12) 0.029(12) 0.023(10)
C44 0.051(13) 0.046(11) 0.090(15) -0.005(10) 0.025(11) 0.000(9)
C45 0.081(18) 0.13(2) 0.099(18) 0.011(16) 0.066(14) 0.011(15)
C51 0.053(12) 0.065(13) 0.059(11) -0.016(9) 0.013(9) -0.008(9)
C52 0.034(11) 0.056(11) 0.078(13) -0.023(10) 0.017(9) -0.004(8)
C53 0.047(13) 0.095(16) 0.059(12) -0.029(11) 0.008(9) -0.009(11)
C54 0.045(12) 0.089(15) 0.051(10) -0.025(10) 0.009(8) 0.001(10)
C55 0.086(17) 0.19(3) 0.056(13) -0.045(16) 0.022(12) -0.028(17)
C61 0.044(11) 0.051(11) 0.059(10) 0.000(8) 0.014(8) 0.005(8)
C62 0.028(10) 0.049(10) 0.046(9) 0.009(7) 0.001(7) -0.004(7)
C63 0.045(11) 0.051(10) 0.045(9) 0.006(8) 0.003(7) 0.000(8)
C64 0.032(10) 0.057(11) 0.050(9) 0.023(8) 0.012(7) 0.015(7)
C65 0.078(14) 0.075(14) 0.045(10) 0.018(9) 0.009(9) -0.003(10)
B1 0.040(13) 0.061(13) 0.054(12) -0.005(10) 0.016(9) 0.006(10)
B2 0.076(17) 0.064(14) 0.038(10) -0.002(10) 0.025(10) -0.008(12)

loop_
_atom_type_symbol
_atom_type_description
_atom_type_scat_dispersion_real
_atom_type_scat_dispersion_imag
_atom_type_scat_source
C C 0.0033 0.0016 'International Tables Vol C Tables 4.2.6.8 and 6.1.1.4'
H H 0.0000 0.0000 'International Tables Vol C Tables 4.2.6.8 and 6.1.1.4'
B B 0.0013 0.0007 'International Tables Vol C Tables 4.2.6.8 and 6.1.1.4'
N N 0.0061 0.0033 'International Tables Vol C Tables 4.2.6.8 and 6.1.1.4'
O O 0.0106 0.0060 'International Tables Vol C Tables 4.2.6.8 and 6.1.1.4'
W W -0.8490 6.8722 'International Tables Vol C Tables 4.2.6.8 and 6.1.1.4'
I I -0.4742 1.8119 'International Tables Vol C Tables 4.2.6.8 and 6.1.1.4'
Cl Cl 0.1484 0.1585 'International Tables Vol C Tables 4.2.6.8 and 6.1.1.4'

loop_
_geom_angle_atom_site_label_1
_geom_angle_atom_site_label_2
_geom_angle_atom_site_label_3
_geom_angle
O2 W1 O1 102.1(5)
O2 W1 N21 93.5(5)
O1 W1 N21 94.1(4)
O2 W1 N11 92.5(5)
O1 W1 N11 164.6(5)
N21 W1 N11 79.8(5)
O2 W1 N31 173.5(5)
O1 W1 N31 84.3(4)
N21 W1 N31 84.7(5)
N11 W1 N31 81.0(4)
O2 W1 I1 93.8(4)
O1 W1 I1 94.7(3)
N21 W1 I1 167.1(4)
N11 W1 I1 89.3(3)
N31 W1 I1 86.9(3)
O1 W2 C3 92.3(5)
O1 W2 N51 90.2(5)
C3 W2 N51 94.9(6)
O1 W2 N41 167.6(5)
C3 W2 N41 93.0(6)
N51 W2 N41 78.2(5)
O1 W2 N61 91.1(4)
C3 W2 N61 175.5(6)
N51 W2 N61 88.1(5)
N41 W2 N61 84.4(5)
O1 W2 I2 106.6(3)
C3 W2 I2 89.7(5)
N51 W2 I2 162.4(3)
N41 W2 I2 84.6(3)
N61 W2 I2 86.4(3)
W1 O1 W2 173.1(6)
N12 N11 C12 107.2(12)
N12 N11 W1 119.9(10)
C12 N11 W1 132.7(10)
N11 N12 C14 110.5(13)
N11 N12 B1 119.1(13)
C14 N12 B1 129.8(15)
C22 N21 N22 107.0(13)
C22 N21 W1 128.9(12)
N22 N21 W1 124.0(10)
N21 N22 C24 109.9(13)
N21 N22 B1 118.7(14)
C24 N22 B1 131.3(16)
C32 N31 N32 104.7(12)
C32 N31 W1 136.1(10)
N32 N31 W1 118.2(9)
C34 N32 N31 111.3(13)
C34 N32 B1 128.8(14)
N31 N32 B1 119.9(13)
C42 N41 N42 104.9(14)
C42 N41 W2 137.3(13)
N42 N41 W2 117.2(10)
N41 N42 C44 110.9(15)
N41 N42 B2 120.0(12)
C44 N42 B2 128.9(16)
C52 N51 N52 107.9(13)
C52 N51 W2 132.3(12)
N52 N51 W2 119.8(9)
C54 N52 N51 107.8(13)
C54 N52 B2 132.7(14)
N51 N52 B2 118.9(12)
C62 N61 N62 105.6(12)
C62 N61 W2 135.0(10)
N62 N61 W2 119.0(9)
C64 N62 N61 111.1(12)
C64 N62 B2 129.6(13)
N61 N62 B2 118.9(13)
O3 C3 W2 175.5(16)
C12 C11 H11A 109.5
C12 C11 H11B 109.5
H11A C11 H11B 109.5
C12 C11 H11C 109.5
H11A C11 H11C 109.5
H11B C11 H11C 109.5
N11 C12 C13 107.4(15)
N11 C12 C11 123.4(14)
C13 C12 C11 129.0(16)
C14 C13 C12 109.9(16)
C14 C13 H13 125.0
C12 C13 H13 125.0
C13 C14 N12 104.8(16)
C13 C14 C15 129.0(17)
N12 C14 C15 126.2(16)
C14 C15 H15A 109.5
C14 C15 H15B 109.5
H15A C15 H15B 109.5
C14 C15 H15C 109.5
H15A C15 H15C 109.5
H15B C15 H15C 109.5
C22 C21 H21A 109.5
C22 C21 H21B 109.5
H21A C21 H21B 109.5
C22 C21 H21C 109.5
H21A C21 H21C 109.5
H21B C21 H21C 109.5
N21 C22 C23 106.6(16)
N21 C22 C21 125.0(16)
C23 C22 C21 128.4(16)
C24 C23 C22 110.5(17)
C24 C23 H23 124.8
C22 C23 H23 124.8
C23 C24 N22 105.9(17)
C23 C24 C25 130.7(18)
N22 C24 C25 123.0(17)
C24 C25 H25A 109.5
C24 C25 H25B 109.5
H25A C25 H25B 109.5
C24 C25 H25C 109.5
H25A C25 H25C 109.5
H25B C25 H25C 109.5
C32 C31 H31A 109.5
C32 C31 H31B 109.5
H31A C31 H31B 109.5
C32 C31 H31C 109.5
H31A C31 H31C 109.5
H31B C31 H31C 109.5
N31 C32 C33 111.2(14)
N31 C32 C31 124.0(14)
C33 C32 C31 124.8(15)
C34 C33 C32 106.5(15)
C34 C33 H33 126.7
C32 C33 H33 126.7
N32 C34 C33 106.3(15)
N32 C34 C35 123.3(15)
C33 C34 C35 130.4(15)
C34 C35 H35A 109.5
C34 C35 H35B 109.5
H35A C35 H35B 109.5
C34 C35 H35C 109.5
H35A C35 H35C 109.5
H35B C35 H35C 109.5
C42 C41 H41A 109.5
C42 C41 H41B 109.5
H41A C41 H41B 109.5
C42 C41 H41C 109.5
H41A C41 H41C 109.5
H41B C41 H41C 109.5
N41 C42 C43 112.0(19)
N41 C42 C41 124.1(17)
C43 C42 C41 123.9(19)
C44 C43 C42 106.1(17)
C44 C43 H43 126.9
C42 C43 H43 126.9
C43 C44 N42 105.9(17)
C43 C44 C45 131.1(19)
N42 C44 C45 123(2)
C44 C45 H45A 109.5
C44 C45 H45B 109.5
H45A C45 H45B 109.5
C44 C45 H45C 109.5
H45A C45 H45C 109.5
H45B C45 H45C 109.5
C52 C51 H51A 109.5
C52 C51 H51B 109.5
H51A C51 H51B 109.5
C52 C51 H51C 109.5
H51A C51 H51C 109.5
H51B C51 H51C 109.5
N51 C52 C53 106.6(17)
N51 C52 C51 124.4(16)
C53 C52 C51 129.0(16)
C52 C53 C54 107.6(16)
C52 C53 H53 126.2
C54 C53 H53 126.2
N52 C54 C53 110.0(16)
N52 C54 C55 120.7(18)
C53 C54 C55 129.2(18)
C54 C55 H55A 109.5
C54 C55 H55B 109.5
H55A C55 H55B 109.5
C54 C55 H55C 109.5
H55A C55 H55C 109.5
H55B C55 H55C 109.5
C62 C61 H61A 109.5
C62 C61 H61B 109.5
H61A C61 H61B 109.5
C62 C61 H61C 109.5
H61A C61 H61C 109.5
H61B C61 H61C 109.5
N61 C62 C63 110.3(14)
N61 C62 C61 123.4(14)
C63 C62 C61 126.3(15)
C64 C63 C62 107.7(15)
C64 C63 H63 126.1
C62 C63 H63 126.1
N62 C64 C63 105.3(13)
N62 C64 C65 122.4(15)
C63 C64 C65 132.3(15)
C64 C65 H65A 109.5
C64 C65 H65B 109.5
H65A C65 H65B 109.5
C64 C65 H65C 109.5
H65A C65 H65C 109.5
H65B C65 H65C 109.5
N32 B1 N22 111.4(14)
N32 B1 N12 106.0(14)
N22 B1 N12 109.7(14)
N32 B1 H1 109.9
N22 B1 H1 109.9
N12 B1 H1 109.9
N62 B2 N42 110.3(15)
N62 B2 N52 110.4(15)
N42 B2 N52 107.9(15)
N62 B2 H2 109.4
N42 B2 H2 109.4
N52 B2 H2 109.4
Cl2 C100 Cl1 131(2)
Cl2 C100 H10A 104.5
Cl1 C100 H10A 104.5
Cl2 C100 H10B 104.5
Cl1 C100 H10B 104.5
H10A C100 H10B 105.6

loop_
_geom_bond_atom_site_label_1
_geom_bond_atom_site_label_2
_geom_bond_distance
W1 O2 1.719(10)
W1 O1 1.910(10)
W1 N21 2.126(13)
W1 N11 2.186(13)
W1 N31 2.317(12)
W1 I1 2.7605(14)
W2 O1 1.871(10)
W2 C3 1.928(17)
W2 N51 2.160(13)
W2 N41 2.199(13)
W2 N61 2.245(12)
W2 I2 2.7593(13)
O3 C3 1.133(19)
N11 N12 1.378(17)
N11 C12 1.365(19)
N12 C14 1.37(2)
N12 B1 1.57(2)
N21 C22 1.377(19)
N21 N22 1.361(18)
N22 C24 1.39(2)
N22 B1 1.50(2)
N31 C32 1.357(18)
N31 N32 1.344(17)
N32 C34 1.362(19)
N32 B1 1.54(2)
N41 C42 1.30(2)
N41 N42 1.394(18)
N42 C44 1.36(2)
N42 B2 1.56(3)
N51 C52 1.36(2)
N51 N52 1.379(17)
N52 C54 1.33(2)
N52 B2 1.56(2)
N61 C62 1.334(19)
N61 N62 1.371(15)
N62 C64 1.362(18)
N62 B2 1.49(2)
C11 C12 1.48(2)
C11 H11A 0.9600
C11 H11B 0.9600
C11 H11C 0.9600
C12 C13 1.37(2)
C13 C14 1.39(2)
C13 H13 0.9300
C14 C15 1.50(2)
C15 H15A 0.9600
C15 H15B 0.9600
C15 H15C 0.9600
C21 C22 1.45(2)
C21 H21A 0.9600
C21 H21B 0.9600
C21 H21C 0.9600
C22 C23 1.39(2)
C23 C24 1.33(2)
C23 H23 0.9300
C24 C25 1.45(3)
C25 H25A 0.9600
C25 H25B 0.9600
C25 H25C 0.9600
C31 C32 1.47(2)
C31 H31A 0.9600
C31 H31B 0.9600
C31 H31C 0.9600
C32 C33 1.35(2)
C33 C34 1.37(2)
C33 H33 0.9300
C34 C35 1.50(2)
C35 H35A 0.9600
C35 H35B 0.9600
C35 H35C 0.9600
C41 C42 1.47(3)
C41 H41A 0.9600
C41 H41B 0.9600
C41 H41C 0.9600
C42 C43 1.39(3)
C43 C44 1.38(3)
C43 H43 0.9300
C44 C45 1.46(3)
C45 H45A 0.9600
C45 H45B 0.9600
C45 H45C 0.9600
C51 C52 1.45(2)
C51 H51A 0.9600
C51 H51B 0.9600
C51 H51C 0.9600
C52 C53 1.39(2)
C53 C54 1.34(3)
C53 H53 0.9300
C54 C55 1.48(3)
C55 H55A 0.9600
C55 H55B 0.9600
C55 H55C 0.9600
C61 C62 1.51(2)
C61 H61A 0.9600
C61 H61B 0.9600
C61 H61C 0.9600
C62 C63 1.37(2)
C63 C64 1.38(2)
C63 H63 0.9300
C64 C65 1.49(2)
C65 H65A 0.9600
C65 H65B 0.9600
C65 H65C 0.9600
B1 H1 0.9800
B2 H2 0.9800
C100 Cl2 1.773(10)
C100 Cl1 1.775(10)
C100 H10A 0.9700
C100 H10B 0.9700
